data_7113026
loop_
_publ_author_name
'Alberola, Antonio'
'Eisler, Dana'
'Less, Robert J.'
'Navarro-Moratalla, Efren'
'Rawson, Jeremy M.'

_publ_section_title
;
 Synthesis and characterisation of 3,4-dialkoxy-substituted
 benzo-1,3,2-dithiazolyl radicals.
;
_journal_issue 33
_journal_name_full 'Chemical communications (Cambridge, England)'
_journal_page_first 6114
_journal_page_last 6116
_journal_paper_doi 10.1039/c0cc01282c
_journal_volume 46
_journal_year 2010
_chemical_formula_moiety 'C7 H4 N O2 S2'
_chemical_formula_sum 'C7 H4 N O2 S2'
_chemical_formula_weight 198.23
_chemical_name_systematic
;
?
;
_space_group_IT_number 14
_symmetry_cell_setting monoclinic
_symmetry_space_group_name_Hall '-P 2ybc'
_symmetry_space_group_name_H-M 'P 1 21/c 1'
_atom_sites_solution_hydrogens geom
_atom_sites_solution_primary direct
_atom_sites_solution_secondary difmap
_audit_creation_method SHELXL-97
_cell_angle_alpha 90.00
_cell_angle_beta 109.845(1)
_cell_angle_gamma 90.00
_cell_formula_units_Z 16
_cell_length_a 14.1621(5)
_cell_length_b 18.4695(6)
_cell_length_c 12.0518(3)
_cell_measurement_reflns_used 17674
_cell_measurement_temperature 180(2)
_cell_measurement_theta_max 27.48
_cell_measurement_theta_min 1.00
_cell_volume 2965.15(16)
_computing_cell_refinement 'HKL Scalepack (Otwinowski & Minor 1997)'
_computing_data_collection 'Collect (Nonius B.V. 1998)'
_computing_data_reduction
;
HKL Denzo and Scalepack (Otwinowski & Minor 1997)
;
_computing_molecular_graphics 'Bruker SHELXTL'
_computing_publication_material 'SHELXL-97 (Sheldrick 1997)'
_computing_structure_refinement 'SHELXL-97 (Sheldrick 1997)'
_computing_structure_solution 'SHELXS-97 (Sheldrick, 1990)'
_diffrn_ambient_temperature 180(2)
_diffrn_measured_fraction_theta_full 0.999
_diffrn_measured_fraction_theta_max 0.999
_diffrn_measurement_device_type 'Nonius Kappa CCD'
_diffrn_measurement_method 'thin slice \w and \f scans'
_diffrn_radiation_monochromator graphite
_diffrn_radiation_source 'fine-focus sealed tube'
_diffrn_radiation_type MoK\a
_diffrn_radiation_wavelength 0.71073
_diffrn_reflns_av_R_equivalents 0.1732
_diffrn_reflns_av_sigmaI/netI 0.1283
_diffrn_reflns_limit_h_max 15
_diffrn_reflns_limit_h_min -14
_diffrn_reflns_limit_k_max 19
_diffrn_reflns_limit_k_min -20
_diffrn_reflns_limit_l_max 13
_diffrn_reflns_limit_l_min -13
_diffrn_reflns_number 29730
_diffrn_reflns_theta_full 23.26
_diffrn_reflns_theta_max 23.26
_diffrn_reflns_theta_min 2.68
_exptl_absorpt_coefficient_mu 0.665
_exptl_absorpt_correction_T_max 0.991
_exptl_absorpt_correction_T_min 0.854
_exptl_absorpt_correction_type multi-scan
_exptl_absorpt_process_details
;
multi-scan from symmetry-related measurements
Sortav (Blessing 1995)
;
_exptl_crystal_colour black
_exptl_crystal_density_diffrn 1.776
_exptl_crystal_density_method 'not measured'
_exptl_crystal_description plate
_exptl_crystal_F_000 1616
_exptl_crystal_size_max 0.12
_exptl_crystal_size_mid 0.07
_exptl_crystal_size_min 0.02
_refine_diff_density_max 0.460
_refine_diff_density_min -0.456
_refine_diff_density_rms 0.121
_refine_ls_extinction_coef 0.00031(6)
_refine_ls_extinction_expression Fc^*^=kFc[1+0.001xFc^2^\l^3^/sin(2\q)]^-1/4^
_refine_ls_extinction_method SHELXL
_refine_ls_goodness_of_fit_ref 1.080
_refine_ls_hydrogen_treatment constr
_refine_ls_matrix_type full
_refine_ls_number_parameters 434
_refine_ls_number_reflns 4256
_refine_ls_number_restraints 0
_refine_ls_restrained_S_all 1.080
_refine_ls_R_factor_all 0.1486
_refine_ls_R_factor_gt 0.0678
_refine_ls_shift/su_max 0.001
_refine_ls_shift/su_mean 0.000
_refine_ls_structure_factor_coef Fsqd
_refine_ls_weighting_details 'calc w=1/[\s^2^(Fo^2^)+(0.0058P)^2^+8.5825P] where P=(Fo^2^+2Fc^2^)/3'
_refine_ls_weighting_scheme calc
_refine_ls_wR_factor_gt 0.1033
_refine_ls_wR_factor_ref 0.1265
_reflns_number_gt 2414
_reflns_number_total 4256
_reflns_threshold_expression >2sigma(I)
_cod_data_source_file c0cc01282c.txt
_cod_data_source_block 1
_cod_original_sg_symbol_H-M 'P 21/c'
_cod_database_code 7113026

loop_
_symmetry_equiv_pos_as_xyz
'x, y, z'
'-x, y+1/2, -z+1/2'
'-x, -y, -z'
'x, -y-1/2, z-1/2'

loop_
_atom_site_label
_atom_site_type_symbol
_atom_site_fract_x
_atom_site_fract_y
_atom_site_fract_z
_atom_site_U_iso_or_equiv
_atom_site_adp_type
_atom_site_occupancy
_atom_site_symmetry_multiplicity
_atom_site_calc_flag
_atom_site_refinement_flags
S1 S 0.03452(16) 0.75560(10) 0.63355(18) 0.0405(6) Uani 1 1 d .
N1 N 0.0107(5) 0.7379(3) 0.4935(5) 0.0403(17) Uani 1 1 d .
S2 S 0.03288(15) 0.65277(11) 0.46589(17) 0.0384(5) Uani 1 1 d .
C1 C 0.0627(5) 0.6693(4) 0.6924(6) 0.0288(18) Uani 1 1 d .
C2 C 0.0849(5) 0.6521(4) 0.8111(6) 0.0326(18) Uani 1 1 d .
H2A H 0.0838 0.6873 0.8682 0.039 Uiso 1 1 calc R
C3 C 0.1084(5) 0.5808(4) 0.8402(6) 0.0333(19) Uani 1 1 d .
C4 C 0.1092(5) 0.5291(4) 0.7563(6) 0.0292(18) Uani 1 1 d .
C5 C 0.0893(5) 0.5450(4) 0.6415(6) 0.0316(19) Uani 1 1 d .
H5A H 0.0920 0.5093 0.5860 0.038 Uiso 1 1 calc R
C6 C 0.0645(5) 0.6175(4) 0.6084(6) 0.0298(18) Uani 1 1 d .
O1 O 0.1352(4) 0.5502(3) 0.9506(4) 0.0457(15) Uani 1 1 d .
C7 C 0.1426(7) 0.4744(4) 0.9322(6) 0.045(2) Uani 1 1 d .
H7A H 0.0875 0.4483 0.9482 0.055 Uiso 1 1 calc R
H7B H 0.2073 0.4556 0.9864 0.055 Uiso 1 1 calc R
O2 O 0.1363(4) 0.4632(3) 0.8121(5) 0.0497(16) Uani 1 1 d .
S3 S 0.27628(16) 0.77162(10) 0.67955(17) 0.0410(6) Uani 1 1 d .
N2 N 0.2561(5) 0.7736(3) 0.5364(5) 0.0461(18) Uani 1 1 d .
S4 S 0.26620(17) 0.69400(12) 0.47929(17) 0.0444(6) Uani 1 1 d .
C8 C 0.3090(5) 0.6808(4) 0.7077(7) 0.0306(18) Uani 1 1 d .
C9 C 0.3333(5) 0.6463(4) 0.8170(6) 0.0319(18) Uani 1 1 d .
H9A H 0.3348 0.6718 0.8861 0.038 Uiso 1 1 calc R
C10 C 0.3543(5) 0.5754(4) 0.8192(6) 0.0330(19) Uani 1 1 d .
C11 C 0.3545(6) 0.5365(4) 0.7197(7) 0.038(2) Uani 1 1 d .
C12 C 0.3308(5) 0.5686(4) 0.6101(6) 0.036(2) Uani 1 1 d .
H12A H 0.3308 0.5426 0.5421 0.043 Uiso 1 1 calc R
C13 C 0.3068(5) 0.6419(4) 0.6062(6) 0.0278(17) Uani 1 1 d .
O3 O 0.3801(4) 0.5297(3) 0.9143(4) 0.0516(16) Uani 1 1 d .
C14 C 0.3907(6) 0.4591(4) 0.8712(8) 0.048(2) Uani 1 1 d .
H14A H 0.3386 0.4263 0.8805 0.058 Uiso 1 1 calc R
H14B H 0.4574 0.4389 0.9164 0.058 Uiso 1 1 calc R
O4 O 0.3800(4) 0.4655(3) 0.7482(5) 0.0517(16) Uani 1 1 d .
S5 S 0.55209(16) 0.77658(10) 0.67957(17) 0.0383(5) Uani 1 1 d .
N3 N 0.5253(5) 0.7891(3) 0.5364(5) 0.0420(17) Uani 1 1 d .
S6 S 0.52537(15) 0.71391(11) 0.46239(16) 0.0369(5) Uani 1 1 d .
C15 C 0.5645(5) 0.6829(4) 0.6873(6) 0.0250(17) Uani 1 1 d .
C16 C 0.5847(5) 0.6405(4) 0.7884(6) 0.0299(18) Uani 1 1 d .
H16A H 0.5879 0.6606 0.8622 0.036 Uiso 1 1 calc R
C17 C 0.5996(5) 0.5684(4) 0.7754(6) 0.0311(18) Uani 1 1 d .
C18 C 0.5948(6) 0.5382(4) 0.6689(7) 0.0343(19) Uani 1 1 d .
C19 C 0.5723(5) 0.5768(4) 0.5668(6) 0.0309(19) Uani 1 1 d .
H19A H 0.5677 0.5550 0.4938 0.037 Uiso 1 1 calc R
C20 C 0.5562(5) 0.6525(4) 0.5774(6) 0.0279(17) Uani 1 1 d .
O5 O 0.6196(4) 0.5166(3) 0.8606(4) 0.0446(15) Uani 1 1 d .
C21 C 0.6317(6) 0.4505(4) 0.8065(6) 0.041(2) Uani 1 1 d .
H21A H 0.5834 0.4139 0.8147 0.050 Uiso 1 1 calc R
H21B H 0.7006 0.4315 0.8446 0.050 Uiso 1 1 calc R
O6 O 0.6139(4) 0.4652(3) 0.6834(5) 0.0481(15) Uani 1 1 d .
S7 S 0.79737(15) 0.78522(10) 0.70641(16) 0.0357(5) Uani 1 1 d .
N4 N 0.7632(5) 0.8122(3) 0.5661(5) 0.0400(17) Uani 1 1 d .
S8 S 0.75305(15) 0.74596(10) 0.47190(16) 0.0347(5) Uani 1 1 d .
C22 C 0.8131(5) 0.6930(4) 0.6872(6) 0.0298(18) Uani 1 1 d .
C23 C 0.8435(5) 0.6403(4) 0.7768(6) 0.0314(19) Uani 1 1 d .
H23A H 0.8581 0.6521 0.8577 0.038 Uiso 1 1 calc R
C24 C 0.8507(6) 0.5718(4) 0.7405(7) 0.0335(19) Uani 1 1 d .
C25 C 0.8323(5) 0.5530(4) 0.6254(6) 0.0278(18) Uani 1 1 d .
C26 C 0.8031(5) 0.6009(4) 0.5342(6) 0.0338(19) Uani 1 1 d .
H26A H 0.7909 0.5873 0.4546 0.041 Uiso 1 1 calc R
C27 C 0.7925(5) 0.6731(4) 0.5689(6) 0.0272(17) Uani 1 1 d .
O7 O 0.8799(4) 0.5108(3) 0.8118(4) 0.0429(14) Uani 1 1 d .
C28 C 0.8738(6) 0.4525(4) 0.7327(6) 0.043(2) Uani 1 1 d .
H28A H 0.9389 0.4267 0.7554 0.051 Uiso 1 1 calc R
H28B H 0.8217 0.4177 0.7363 0.051 Uiso 1 1 calc R
O8 O 0.8491(4) 0.4800(3) 0.6160(4) 0.0396(13) Uani 1 1 d .

loop_
_atom_site_aniso_label
_atom_site_aniso_U_11
_atom_site_aniso_U_22
_atom_site_aniso_U_33
_atom_site_aniso_U_23
_atom_site_aniso_U_13
_atom_site_aniso_U_12
S1 0.0437(14) 0.0334(11) 0.0484(13) 0.0028(10) 0.0209(11) 0.0026(10)
N1 0.043(4) 0.044(4) 0.030(4) 0.002(3) 0.008(3) 0.005(3)
S2 0.0419(13) 0.0393(12) 0.0345(11) 0.0061(10) 0.0135(10) -0.0008(10)
C1 0.026(5) 0.027(4) 0.038(5) 0.002(4) 0.017(4) 0.002(3)
C2 0.033(5) 0.028(4) 0.035(5) -0.006(4) 0.011(4) -0.005(4)
C3 0.031(5) 0.039(5) 0.025(4) 0.004(4) 0.004(4) -0.006(4)
C4 0.031(5) 0.026(4) 0.026(4) 0.001(4) 0.004(4) 0.005(3)
C5 0.036(5) 0.023(4) 0.039(5) -0.007(4) 0.016(4) 0.000(3)
C6 0.018(4) 0.048(5) 0.025(4) -0.001(4) 0.009(4) -0.003(4)
O1 0.066(4) 0.038(3) 0.032(3) 0.002(3) 0.015(3) 0.002(3)
C7 0.065(6) 0.048(6) 0.021(5) 0.007(4) 0.011(4) -0.003(4)
O2 0.072(5) 0.032(3) 0.043(4) 0.009(3) 0.016(3) 0.008(3)
S3 0.0454(14) 0.0314(12) 0.0442(13) 0.0051(10) 0.0125(11) -0.0018(10)
N2 0.059(5) 0.036(4) 0.043(4) 0.008(3) 0.017(4) -0.006(4)
S4 0.0477(14) 0.0540(14) 0.0339(12) 0.0098(10) 0.0170(11) 0.0022(11)
C8 0.019(4) 0.028(4) 0.044(5) 0.001(4) 0.011(4) -0.002(3)
C9 0.039(5) 0.027(5) 0.032(5) -0.003(4) 0.015(4) -0.003(4)
C10 0.025(5) 0.039(5) 0.031(5) 0.001(4) 0.005(4) -0.004(4)
C11 0.033(5) 0.033(5) 0.048(6) -0.009(4) 0.014(4) -0.004(4)
C12 0.027(5) 0.050(6) 0.026(5) -0.008(4) 0.004(4) -0.003(4)
C13 0.022(4) 0.032(5) 0.026(4) 0.000(3) 0.004(4) 0.002(3)
O3 0.075(5) 0.038(3) 0.037(3) 0.009(3) 0.013(3) 0.011(3)
C14 0.046(6) 0.025(5) 0.066(6) 0.011(4) 0.009(5) 0.005(4)
O4 0.071(5) 0.033(4) 0.045(4) -0.002(3) 0.011(3) 0.014(3)
S5 0.0481(14) 0.0307(11) 0.0391(12) 0.0035(9) 0.0189(11) 0.0041(10)
N3 0.051(5) 0.039(4) 0.035(4) 0.005(3) 0.013(3) 0.005(3)
S6 0.0370(13) 0.0420(12) 0.0299(11) 0.0059(9) 0.0090(10) -0.0008(10)
C15 0.019(4) 0.026(4) 0.028(4) -0.003(3) 0.005(3) 0.002(3)
C16 0.036(5) 0.033(5) 0.024(4) -0.004(4) 0.015(4) -0.004(4)
C17 0.030(5) 0.029(5) 0.032(5) 0.006(4) 0.007(4) -0.001(4)
C18 0.031(5) 0.030(5) 0.044(5) -0.004(4) 0.017(4) -0.007(4)
C19 0.030(5) 0.041(5) 0.022(4) -0.013(4) 0.011(4) -0.010(4)
C20 0.020(4) 0.034(4) 0.029(4) 0.004(4) 0.007(4) 0.001(3)
O5 0.073(4) 0.028(3) 0.031(3) 0.006(3) 0.015(3) 0.002(3)
C21 0.051(6) 0.029(5) 0.041(5) 0.008(4) 0.012(4) 0.006(4)
O6 0.065(4) 0.031(3) 0.050(4) -0.005(3) 0.021(3) 0.005(3)
S7 0.0447(13) 0.0292(11) 0.0322(11) -0.0008(9) 0.0117(10) 0.0008(9)
N4 0.059(5) 0.031(4) 0.029(4) 0.004(3) 0.013(3) 0.003(3)
S8 0.0398(13) 0.0348(12) 0.0309(11) 0.0043(9) 0.0137(10) 0.0018(9)
C22 0.031(5) 0.034(4) 0.028(4) -0.005(4) 0.014(4) -0.005(4)
C23 0.035(5) 0.037(5) 0.022(4) -0.002(4) 0.010(4) 0.000(4)
C24 0.036(5) 0.028(5) 0.040(5) 0.005(4) 0.019(4) -0.004(4)
C25 0.025(5) 0.025(4) 0.031(5) -0.003(4) 0.007(4) -0.001(3)
C26 0.031(5) 0.037(5) 0.033(4) -0.005(4) 0.009(4) -0.002(4)
C27 0.019(4) 0.025(4) 0.040(5) 0.006(4) 0.013(4) 0.000(3)
O7 0.064(4) 0.029(3) 0.034(3) 0.003(3) 0.014(3) 0.005(3)
C28 0.053(6) 0.037(5) 0.035(5) 0.003(4) 0.013(4) 0.002(4)
O8 0.043(4) 0.032(3) 0.039(3) 0.002(3) 0.007(3) 0.005(3)

loop_
_atom_type_symbol
_atom_type_description
_atom_type_scat_dispersion_real
_atom_type_scat_dispersion_imag
_atom_type_scat_source
C C 0.0033 0.0016 'International Tables Vol C Tables 4.2.6.8 and 6.1.1.4'
H H 0.0000 0.0000 'International Tables Vol C Tables 4.2.6.8 and 6.1.1.4'
N N 0.0061 0.0033 'International Tables Vol C Tables 4.2.6.8 and 6.1.1.4'
O O 0.0106 0.0060 'International Tables Vol C Tables 4.2.6.8 and 6.1.1.4'
S S 0.1246 0.1234 'International Tables Vol C Tables 4.2.6.8 and 6.1.1.4'

loop_
_geom_angle_atom_site_label_1
_geom_angle_atom_site_label_2
_geom_angle_atom_site_label_3
_geom_angle
N1 S1 C1 100.1(3)
S1 N1 S2 114.2(4)
N1 S2 C6 99.1(3)
C2 C1 C6 122.3(6)
C2 C1 S1 124.7(5)
C6 C1 S1 112.9(5)
C3 C2 C1 115.5(6)
C3 C2 H2A 122.2
C1 C2 H2A 122.2
C2 C3 O1 127.2(7)
C2 C3 C4 122.2(7)
O1 C3 C4 110.6(6)
C5 C4 O2 128.3(7)
C5 C4 C3 123.0(7)
O2 C4 C3 108.7(6)
C4 C5 C6 116.4(6)
C4 C5 H5A 121.8
C6 C5 H5A 121.8
C1 C6 C5 120.6(6)
C1 C6 S2 113.3(5)
C5 C6 S2 126.1(5)
C3 O1 C7 105.3(5)
O1 C7 O2 108.4(5)
O1 C7 H7A 110.0
O2 C7 H7A 110.0
O1 C7 H7B 110.0
O2 C7 H7B 110.0
H7A C7 H7B 108.4
C4 O2 C7 106.1(5)
N2 S3 C8 99.5(3)
S4 N2 S3 114.1(4)
N2 S4 C13 100.2(3)
C9 C8 C13 120.9(6)
C9 C8 S3 125.9(6)
C13 C8 S3 113.2(5)
C10 C9 C8 116.5(7)
C10 C9 H9A 121.8
C8 C9 H9A 121.8
C9 C10 O3 127.8(7)
C9 C10 C11 123.4(7)
O3 C10 C11 108.8(6)
O4 C11 C12 127.4(7)
O4 C11 C10 110.7(7)
C12 C11 C10 121.8(7)
C11 C12 C13 115.3(7)
C11 C12 H12A 122.3
C13 C12 H12A 122.3
C12 C13 C8 122.1(6)
C12 C13 S4 125.0(5)
C8 C13 S4 112.8(5)
C10 O3 C14 106.8(6)
O3 C14 O4 108.2(6)
O3 C14 H14A 110.1
O4 C14 H14A 110.1
O3 C14 H14B 110.1
O4 C14 H14B 110.1
H14A C14 H14B 108.4
C11 O4 C14 105.2(6)
N3 S5 C15 100.3(3)
S6 N3 S5 113.8(4)
N3 S6 C20 99.5(3)
C16 C15 C20 121.7(6)
C16 C15 S5 126.4(5)
C20 C15 S5 111.9(5)
C17 C16 C15 116.2(6)
C17 C16 H16A 121.9
C15 C16 H16A 121.9
O5 C17 C16 126.8(6)
O5 C17 C18 110.5(6)
C16 C17 C18 122.7(7)
C19 C18 O6 127.2(7)
C19 C18 C17 123.4(7)
O6 C18 C17 109.4(7)
C18 C19 C20 115.3(6)
C18 C19 H19A 122.4
C20 C19 H19A 122.4
C15 C20 C19 120.7(6)
C15 C20 S6 114.2(5)
C19 C20 S6 125.1(5)
C17 O5 C21 106.5(5)
O5 C21 O6 107.6(5)
O5 C21 H21A 110.2
O6 C21 H21A 110.2
O5 C21 H21B 110.2
O6 C21 H21B 110.2
H21A C21 H21B 108.5
C18 O6 C21 105.9(5)
N4 S7 C22 99.4(3)
S8 N4 S7 113.9(3)
N4 S8 C27 100.3(3)
C27 C22 C23 120.1(6)
C27 C22 S7 113.5(5)
C23 C22 S7 126.4(5)
C24 C23 C22 115.8(6)
C24 C23 H23A 122.1
C22 C23 H23A 122.1
C23 C24 C25 123.8(7)
C23 C24 O7 126.5(7)
C25 C24 O7 109.7(6)
C26 C25 C24 123.7(7)
C26 C25 O8 125.6(6)
C24 C25 O8 110.6(6)
C25 C26 C27 114.0(6)
C25 C26 H26A 123.0
C27 C26 H26A 123.0
C22 C27 C26 122.6(6)
C22 C27 S8 112.8(5)
C26 C27 S8 124.6(5)
C24 O7 C28 105.1(5)
O8 C28 O7 109.3(6)
O8 C28 H28A 109.8
O7 C28 H28A 109.8
O8 C28 H28B 109.8
O7 C28 H28B 109.8
H28A C28 H28B 108.3
C25 O8 C28 105.0(5)

loop_
_geom_bond_atom_site_label_1
_geom_bond_atom_site_label_2
_geom_bond_distance
S1 N1 1.638(6)
S1 C1 1.735(7)
N1 S2 1.658(6)
S2 C6 1.747(7)
C1 C2 1.393(9)
C1 C6 1.399(9)
C2 C3 1.374(10)
C2 H2A 0.9500
C3 O1 1.375(8)
C3 C4 1.393(10)
C4 C5 1.348(9)
C4 O2 1.380(8)
C5 C6 1.408(10)
C5 H5A 0.9500
O1 C7 1.426(9)
C7 O2 1.434(8)
C7 H7A 0.9900
C7 H7B 0.9900
S3 N2 1.650(6)
S3 C8 1.743(7)
N2 S4 1.649(7)
S4 C13 1.731(7)
C8 C9 1.396(9)
C8 C13 1.410(9)
C9 C10 1.341(10)
C9 H9A 0.9500
C10 O3 1.370(8)
C10 C11 1.400(10)
C11 O4 1.372(9)
C11 C12 1.382(10)
C12 C13 1.392(10)
C12 H12A 0.9500
O3 C14 1.429(9)
C14 O4 1.443(9)
C14 H14A 0.9900
C14 H14B 0.9900
S5 N3 1.653(6)
S5 C15 1.738(7)
N3 S6 1.651(6)
S6 C20 1.728(7)
C15 C16 1.395(9)
C15 C20 1.407(9)
C16 C17 1.367(10)
C16 H16A 0.9500
C17 O5 1.360(8)
C17 C18 1.380(10)
C18 C19 1.363(10)
C18 O6 1.374(8)
C19 C20 1.429(10)
C19 H19A 0.9500
O5 C21 1.422(8)
C21 O6 1.444(8)
C21 H21A 0.9900
C21 H21B 0.9900
S7 N4 1.669(6)
S7 C22 1.743(7)
N4 S8 1.642(6)
S8 C27 1.745(7)
C22 C27 1.404(9)
C22 C23 1.409(9)
C23 C24 1.355(10)
C23 H23A 0.9500
C24 C25 1.366(9)
C24 O7 1.391(8)
C25 C26 1.361(9)
C25 O8 1.380(8)
C26 C27 1.421(9)
C26 H26A 0.9500
O7 C28 1.423(8)
C28 O8 1.423(8)
C28 H28A 0.9900
C28 H28B 0.9900
